data_7034309
loop_
_publ_author_name
'Mulas, Andrea'
'Willener, Yasmine'
'Carr-Smith, James'
'Joly, Kevin M.'
'Male, Louise'
'Moody, Christopher J.'
'Horswell, Sarah L.'
'Nguyen, Huy V.'
'Tucker, James H. R.'

_publ_section_title
;
 The effect of central and planar chirality on the electrochemical and
 chiral sensing properties of ferrocenyl urea H-bonding receptors.
;
_journal_issue 16
_journal_name_full 'Dalton transactions (Cambridge, England : 2003)'
_journal_page_first 7268
_journal_page_last 7275
_journal_paper_doi 10.1039/c5dt00554j
_journal_volume 44
_journal_year 2015
_chemical_absolute_configuration ad
_chemical_formula_moiety 'C19 H19 Fe N3 O3, 0.5(H2 O)'
_chemical_formula_sum 'C19 H20 Fe N3 O3.5'
_chemical_formula_weight 402.23
_chemical_name_systematic
;
(S)-N-(4-Nitrophenyl)-N'-[2-methyl-ferrocenemethyl]-urea 
;
_space_group_IT_number 4
_symmetry_cell_setting monoclinic
_symmetry_space_group_name_Hall 'P 2yb'
_symmetry_space_group_name_H-M 'P 1 21 1'
_atom_sites_solution_hydrogens geom
_atom_sites_solution_primary direct
_atom_sites_solution_secondary difmap
_audit_creation_method SHELXL-97
_audit_update_record
;
2013-07-16 deposited with the CCDC.
2015-03-05 downloaded from the CCDC.
;
_cell_angle_alpha 90.00
_cell_angle_beta 92.1200(10)
_cell_angle_gamma 90.00
_cell_formula_units_Z 4
_cell_length_a 11.1740(3)
_cell_length_b 7.2448(2)
_cell_length_c 22.0107(6)
_cell_measurement_reflns_used 12288
_cell_measurement_temperature 120(2)
_cell_measurement_theta_max 27.48
_cell_measurement_theta_min 2.91
_cell_volume 1780.62(8)
_computing_cell_refinement 'DENZO (Otwinowski & Minor, 1997) & COLLECT (Hooft, R.W.W., 1998)'
_computing_data_collection 'COLLECT (Hooft, R.W.W., 1998)'
_computing_data_reduction 'DENZO (Otwinowski & Minor, 1997) & COLLECT (Hooft, R.W.W., 1998)'
_computing_molecular_graphics 'Ortep-3 for Windows (Farrugia, 1997)'
_computing_publication_material 'WinGX (Farrugia, 1999)'
_computing_structure_refinement 'SHELXL-97 (Sheldrick, 2008)'
_computing_structure_solution 'SHELXS-97 (Sheldrick, 2008)'
_diffrn_ambient_temperature 120(2)
_diffrn_detector_area_resol_mean 9.091
_diffrn_measured_fraction_theta_full 0.996
_diffrn_measured_fraction_theta_max 0.996
_diffrn_measurement_device_type 'Bruker-Nonius Roper CCD camera on \k-goniostat'
_diffrn_measurement_method '\f & \w scans'
_diffrn_radiation_monochromator graphite
_diffrn_radiation_source 'Bruker-Nonius FR591 rotating anode'
_diffrn_radiation_type MoK\a
_diffrn_radiation_wavelength 0.71073
_diffrn_reflns_av_R_equivalents 0.0464
_diffrn_reflns_av_sigmaI/netI 0.0735
_diffrn_reflns_limit_h_max 14
_diffrn_reflns_limit_h_min -14
_diffrn_reflns_limit_k_max 9
_diffrn_reflns_limit_k_min -9
_diffrn_reflns_limit_l_max 28
_diffrn_reflns_limit_l_min -27
_diffrn_reflns_number 19184
_diffrn_reflns_theta_full 27.48
_diffrn_reflns_theta_max 27.48
_diffrn_reflns_theta_min 2.96
_exptl_absorpt_coefficient_mu 0.875
_exptl_absorpt_correction_T_max 0.9176
_exptl_absorpt_correction_T_min 0.6131
_exptl_absorpt_correction_type multi-scan
_exptl_absorpt_process_details 'SADABS 2007/2 (Sheldrick, G.M., 2007)'
_exptl_crystal_colour Orange
_exptl_crystal_density_diffrn 1.500
_exptl_crystal_density_method 'not measured'
_exptl_crystal_description Rod
_exptl_crystal_F_000 836
_exptl_crystal_size_max 0.62
_exptl_crystal_size_mid 0.14
_exptl_crystal_size_min 0.10
_refine_diff_density_max 0.383
_refine_diff_density_min -0.559
_refine_diff_density_rms 0.091
_refine_ls_abs_structure_details 'Flack H D (1983), Acta Cryst. A39, 876-881'
_refine_ls_abs_structure_Flack 0.036(13)
_refine_ls_extinction_method none
_refine_ls_goodness_of_fit_ref 1.040
_refine_ls_hydrogen_treatment mixed
_refine_ls_matrix_type full
_refine_ls_number_parameters 488
_refine_ls_number_reflns 7983
_refine_ls_number_restraints 4
_refine_ls_restrained_S_all 1.040
_refine_ls_R_factor_all 0.0555
_refine_ls_R_factor_gt 0.0434
_refine_ls_shift/su_max 0.001
_refine_ls_shift/su_mean 0.000
_refine_ls_structure_factor_coef Fsqd
_refine_ls_weighting_details 'calc w=1/[\s^2^(Fo^2^)+(0.0381P)^2^+0.0064P] where P=(Fo^2^+2Fc^2^)/3'
_refine_ls_weighting_scheme calc
_refine_ls_wR_factor_gt 0.0880
_refine_ls_wR_factor_ref 0.0933
_reflns_number_gt 6861
_reflns_number_total 7983
_reflns_threshold_expression >2\s(I)
_cod_data_source_file c5dt00554j2.cif
_cod_data_source_block 3
_cod_depositor_comments
;
The following automatic conversions were performed:

'_symmetry_cell_setting' value 'Monoclinic' changed to 'monoclinic'
according to
/usr/data/users/saulius/crontab/automatic-downloads/rss-feeds/RSC/lib/dictionaries/cif_core.dic
dictionary named 'cif_core.dic' version 2.4.2 from 2011-04-26.

'_exptl_absorpt_correction_type' value 'Multi-scan' changed to
'multi-scan' according to
/usr/data/users/saulius/crontab/automatic-downloads/rss-feeds/RSC/lib/dictionaries/cif_core.dic
dictionary named 'cif_core.dic' version 2.4.2 from 2011-04-26.

Automatic conversion script
Id: cif_fix_values 3105 2015-03-04 15:46:00Z robertas 

 Adding full bibliography for 7034309--7034313.cif.
;
_cod_original_sg_symbol_H-M 'P 2(1)'
_cod_original_formula_sum 'C19 H20 Fe N3 O3.50'
_cod_database_code 7034309

loop_
_symmetry_equiv_pos_as_xyz
'x, y, z'
'-x, y+1/2, -z'

loop_
_atom_site_label
_atom_site_type_symbol
_atom_site_fract_x
_atom_site_fract_y
_atom_site_fract_z
_atom_site_U_iso_or_equiv
_atom_site_adp_type
_atom_site_occupancy
_atom_site_symmetry_multiplicity
_atom_site_calc_flag
_atom_site_refinement_flags
C1 C 0.8882(3) 0.0046(4) 0.18013(13) 0.0177(6) Uani 1 1 d .
C2 C 0.7859(3) -0.1136(4) 0.17852(13) 0.0185(6) Uani 1 1 d .
C3 C 0.7364(3) -0.1105(4) 0.11789(13) 0.0214(7) Uani 1 1 d .
H3 H 0.6684 -0.1781 0.1034 0.026 Uiso 1 1 calc R
C4 C 0.8063(3) 0.0109(4) 0.08288(14) 0.0216(7) Uani 1 1 d .
H4 H 0.7927 0.0386 0.0410 0.026 Uiso 1 1 calc R
C5 C 0.8995(3) 0.0834(4) 0.12106(13) 0.0202(7) Uani 1 1 d .
H5 H 0.9589 0.1690 0.1095 0.024 Uiso 1 1 calc R
C6 C 1.0617(3) -0.3327(5) 0.14667(15) 0.0318(9) Uani 1 1 d .
H6 H 1.1082 -0.3073 0.1827 0.038 Uiso 1 1 calc R
C7 C 0.9640(3) -0.4576(4) 0.14140(15) 0.0279(8) Uani 1 1 d .
H7 H 0.9334 -0.5306 0.1732 0.034 Uiso 1 1 calc R
C8 C 0.9205(3) -0.4537(4) 0.08023(15) 0.0244(7) Uani 1 1 d .
H8 H 0.8551 -0.5237 0.0638 0.029 Uiso 1 1 calc R
C9 C 0.9911(3) -0.3275(5) 0.04762(14) 0.0255(7) Uani 1 1 d .
H9 H 0.9818 -0.2987 0.0056 0.031 Uiso 1 1 calc R
C10 C 1.0777(3) -0.2525(5) 0.08891(16) 0.0300(8) Uani 1 1 d .
H10 H 1.1367 -0.1635 0.0795 0.036 Uiso 1 1 calc R
C11 C 0.9702(3) 0.0402(4) 0.23452(13) 0.0214(7) Uani 1 1 d .
H11A H 0.9789 -0.0742 0.2589 0.026 Uiso 1 1 calc R
H11B H 1.0504 0.0753 0.2207 0.026 Uiso 1 1 calc R
C12 C 0.9902(2) 0.3262(5) 0.29639(11) 0.0202(6) Uani 1 1 d .
C13 C 0.9562(3) 0.6124(5) 0.35858(13) 0.0214(7) Uani 1 1 d .
C14 C 1.0715(3) 0.6848(4) 0.36207(14) 0.0217(7) Uani 1 1 d .
H14 H 1.1362 0.6189 0.3456 0.026 Uiso 1 1 calc R
C15 C 1.0908(2) 0.8539(5) 0.38986(12) 0.0206(7) Uani 1 1 d .
H15 H 1.1692 0.9048 0.3921 0.025 Uiso 1 1 calc R
C16 C 0.9975(3) 0.9489(5) 0.41422(13) 0.0206(7) Uani 1 1 d .
C17 C 0.8816(3) 0.8784(4) 0.41182(14) 0.0254(8) Uani 1 1 d .
H17 H 0.8174 0.9443 0.4289 0.030 Uiso 1 1 calc R
C18 C 0.8628(3) 0.7103(5) 0.38401(14) 0.0248(7) Uani 1 1 d .
H18 H 0.7844 0.6596 0.3821 0.030 Uiso 1 1 calc R
C19 C 0.7362(3) -0.2175(5) 0.23067(14) 0.0292(7) Uani 1 1 d .
H19A H 0.6860 -0.3191 0.2151 0.044 Uiso 1 1 calc R
H19B H 0.6879 -0.1340 0.2548 0.044 Uiso 1 1 calc R
H19C H 0.8022 -0.2673 0.2563 0.044 Uiso 1 1 calc R
N1 N 0.9235(2) 0.1878(4) 0.27240(11) 0.0217(6) Uani 1 1 d .
H1 H 0.8467 0.1860 0.2800 0.026 Uiso 1 1 calc R
N2 N 0.9236(2) 0.4473(4) 0.32987(11) 0.0244(6) Uani 1 1 d .
H2 H 0.8483 0.4150 0.3337 0.029 Uiso 1 1 calc R
N3 N 1.0193(3) 1.1281(4) 0.44302(12) 0.0296(7) Uani 1 1 d .
O1 O 1.09832(16) 0.3471(3) 0.28838(9) 0.0265(5) Uani 1 1 d .
O2 O 0.9334(2) 1.2138(4) 0.46231(11) 0.0369(6) Uani 1 1 d .
O3 O 1.1222(2) 1.1872(4) 0.44696(12) 0.0431(7) Uani 1 1 d .
Fe1 Fe 0.91073(3) -0.19619(5) 0.117936(17) 0.01812(11) Uani 1 1 d .
C101 C 0.5408(3) 0.4026(4) 0.15429(13) 0.0194(7) Uani 1 1 d .
C102 C 0.4476(3) 0.5343(4) 0.16519(13) 0.0200(7) Uani 1 1 d .
C103 C 0.4104(3) 0.6072(4) 0.10782(15) 0.0244(7) Uani 1 1 d .
H103 H 0.3488 0.6962 0.1013 0.029 Uiso 1 1 calc R
C104 C 0.4784(3) 0.5281(5) 0.06186(15) 0.0261(7) Uani 1 1 d .
H104 H 0.4716 0.5551 0.0196 0.031 Uiso 1 1 calc R
C105 C 0.5591(3) 0.4000(5) 0.09052(14) 0.0244(7) Uani 1 1 d .
H105 H 0.6156 0.3255 0.0705 0.029 Uiso 1 1 calc R
C106 C 0.3251(3) 0.0856(4) 0.14063(14) 0.0229(7) Uani 1 1 d .
H106 H 0.3576 0.0210 0.1750 0.027 Uiso 1 1 calc R
C107 C 0.2346(3) 0.2222(4) 0.14151(14) 0.0222(7) Uani 1 1 d .
H107 H 0.1958 0.2646 0.1766 0.027 Uiso 1 1 calc R
C108 C 0.2117(3) 0.2848(5) 0.08128(13) 0.0229(7) Uani 1 1 d .
H108 H 0.1552 0.3766 0.0688 0.028 Uiso 1 1 calc R
C109 C 0.2887(3) 0.1850(4) 0.04251(14) 0.0209(7) Uani 1 1 d .
H109 H 0.2924 0.1986 -0.0003 0.025 Uiso 1 1 calc R
C110 C 0.3591(3) 0.0618(4) 0.07955(14) 0.0232(7) Uani 1 1 d .
H110 H 0.4180 -0.0214 0.0659 0.028 Uiso 1 1 calc R
C111 C 0.6131(2) 0.2876(5) 0.19893(12) 0.0223(7) Uani 1 1 d .
H11C H 0.6425 0.1764 0.1780 0.027 Uiso 1 1 calc R
H11D H 0.6838 0.3594 0.2136 0.027 Uiso 1 1 calc R
C112 C 0.5879(3) 0.2489(4) 0.30843(13) 0.0211(7) Uani 1 1 d .
C113 C 0.5190(3) 0.2291(4) 0.41447(14) 0.0215(7) Uani 1 1 d .
C114 C 0.6294(3) 0.2386(4) 0.44571(14) 0.0245(7) Uani 1 1 d .
H114 H 0.7012 0.2433 0.4239 0.029 Uiso 1 1 calc R
C115 C 0.6343(3) 0.2412(4) 0.50844(14) 0.0252(7) Uani 1 1 d .
H115 H 0.7095 0.2448 0.5300 0.030 Uiso 1 1 calc R
C116 C 0.5297(3) 0.2386(4) 0.53977(14) 0.0239(7) Uani 1 1 d .
C117 C 0.4189(3) 0.2295(4) 0.50959(14) 0.0251(7) Uani 1 1 d .
H117 H 0.3474 0.2266 0.5317 0.030 Uiso 1 1 calc R
C118 C 0.4143(3) 0.2248(4) 0.44754(14) 0.0258(7) Uani 1 1 d .
H118 H 0.3387 0.2186 0.4264 0.031 Uiso 1 1 calc R
C119 C 0.3982(3) 0.5920(5) 0.22521(15) 0.0310(8) Uani 1 1 d .
H11E H 0.3286 0.6724 0.2178 0.047 Uiso 1 1 calc R
H11F H 0.4599 0.6589 0.2491 0.047 Uiso 1 1 calc R
H11G H 0.3739 0.4822 0.2477 0.047 Uiso 1 1 calc R
N101 N 0.5450(2) 0.2306(3) 0.25090(11) 0.0226(6) Uani 1 1 d .
H101 H 0.4733 0.1826 0.2444 0.027 Uiso 1 1 calc R
N102 N 0.5032(2) 0.2228(4) 0.35146(11) 0.0252(6) Uani 1 1 d .
H102 H 0.4301 0.1992 0.3374 0.030 Uiso 1 1 calc R
N103 N 0.5353(2) 0.2495(4) 0.60605(12) 0.0323(7) Uani 1 1 d .
O101 O 0.69385(16) 0.2849(3) 0.32148(8) 0.0263(5) Uani 1 1 d .
O102 O 0.6334(2) 0.2692(4) 0.63232(9) 0.0413(7) Uani 1 1 d .
O103 O 0.4413(2) 0.2417(5) 0.63328(11) 0.0536(9) Uani 1 1 d .
Fe11 Fe 0.38751(3) 0.32899(5) 0.106801(16) 0.01692(11) Uani 1 1 d .
H21A H 0.268(3) -0.001(3) 0.2978(18) 0.058(14) Uiso 1 1 d D
H21B H 0.221(2) 0.176(5) 0.2868(18) 0.057(13) Uiso 1 1 d D
O201 O 0.2894(2) 0.1134(4) 0.29045(11) 0.0290(5) Uani 1 1 d D

loop_
_atom_site_aniso_label
_atom_site_aniso_U_11
_atom_site_aniso_U_22
_atom_site_aniso_U_33
_atom_site_aniso_U_23
_atom_site_aniso_U_13
_atom_site_aniso_U_12
C1 0.0163(15) 0.0138(15) 0.0230(15) -0.0032(12) 0.0027(13) 0.0003(12)
C2 0.0168(15) 0.0146(15) 0.0241(15) -0.0016(12) 0.0014(13) 0.0017(12)
C3 0.0153(15) 0.0207(16) 0.0277(16) -0.0069(13) -0.0045(13) 0.0026(13)
C4 0.0246(17) 0.0159(16) 0.0241(16) -0.0025(13) -0.0021(14) 0.0052(13)
C5 0.0245(18) 0.0102(15) 0.0260(17) -0.0021(12) 0.0036(14) 0.0002(13)
C6 0.0275(19) 0.031(2) 0.036(2) -0.0116(16) -0.0138(16) 0.0155(16)
C7 0.036(2) 0.0204(17) 0.0273(18) 0.0040(14) 0.0009(16) 0.0100(16)
C8 0.0230(17) 0.0156(16) 0.0346(18) -0.0068(14) -0.0017(15) 0.0010(14)
C9 0.0288(18) 0.0248(18) 0.0232(16) -0.0040(14) 0.0034(14) 0.0125(15)
C10 0.0153(15) 0.0261(19) 0.049(2) -0.0032(16) 0.0050(15) 0.0069(14)
C11 0.0177(15) 0.0235(16) 0.0229(16) -0.0028(13) 0.0009(13) 0.0011(13)
C12 0.0178(14) 0.0275(16) 0.0153(12) -0.0029(15) -0.0003(11) -0.0032(15)
C13 0.0148(15) 0.0300(18) 0.0194(15) -0.0041(13) 0.0017(13) -0.0027(14)
C14 0.0148(16) 0.0244(17) 0.0260(17) -0.0028(14) 0.0027(13) -0.0011(13)
C15 0.0125(14) 0.0307(19) 0.0186(14) 0.0012(13) 0.0003(12) -0.0062(14)
C16 0.0185(16) 0.0271(17) 0.0164(14) -0.0032(13) 0.0002(13) -0.0013(14)
C17 0.0171(16) 0.034(2) 0.0249(16) -0.0086(14) 0.0002(13) 0.0000(14)
C18 0.0124(15) 0.0354(19) 0.0268(17) -0.0084(14) 0.0021(13) -0.0035(14)
C19 0.0254(16) 0.0262(18) 0.0363(18) 0.0016(15) 0.0037(14) -0.0068(15)
N1 0.0114(12) 0.0272(14) 0.0269(14) -0.0067(11) 0.0048(11) -0.0028(11)
N2 0.0128(13) 0.0319(16) 0.0291(14) -0.0113(12) 0.0068(11) -0.0047(12)
N3 0.0259(16) 0.0353(17) 0.0277(15) -0.0082(13) 0.0009(13) -0.0030(14)
O1 0.0110(10) 0.0330(13) 0.0358(11) -0.0118(11) 0.0036(9) -0.0015(10)
O2 0.0222(13) 0.0417(15) 0.0473(15) -0.0220(12) 0.0067(11) 0.0008(12)
O3 0.0213(13) 0.0471(16) 0.0617(17) -0.0299(13) 0.0127(12) -0.0146(12)
Fe1 0.0163(2) 0.0158(2) 0.0223(2) -0.00186(19) 0.00032(16) 0.0019(2)
C101 0.0112(14) 0.0218(16) 0.0254(16) -0.0020(13) 0.0011(12) -0.0018(13)
C102 0.0183(15) 0.0143(15) 0.0273(16) -0.0027(13) 0.0010(13) -0.0043(13)
C103 0.0214(17) 0.0110(16) 0.041(2) 0.0046(13) 0.0008(16) -0.0010(13)
C104 0.0235(17) 0.0263(18) 0.0282(17) 0.0088(15) -0.0010(15) -0.0060(15)
C105 0.0204(16) 0.0249(18) 0.0283(17) -0.0006(14) 0.0068(14) -0.0022(14)
C106 0.0294(18) 0.0180(16) 0.0210(16) 0.0054(13) -0.0007(14) -0.0075(14)
C107 0.0210(16) 0.0253(18) 0.0207(15) -0.0024(13) 0.0048(13) -0.0099(15)
C108 0.0158(14) 0.0236(17) 0.0294(16) 0.0009(14) 0.0008(12) -0.0039(13)
C109 0.0229(17) 0.0195(16) 0.0202(16) -0.0032(12) -0.0002(13) -0.0016(13)
C110 0.0276(18) 0.0138(16) 0.0285(18) 0.0007(13) 0.0046(15) -0.0016(14)
C111 0.0168(14) 0.0248(17) 0.0257(15) -0.0008(14) 0.0048(12) 0.0014(13)
C112 0.0160(16) 0.0235(17) 0.0238(16) -0.0039(13) 0.0009(13) 0.0009(13)
C113 0.0169(15) 0.0224(17) 0.0253(16) -0.0011(13) 0.0033(13) -0.0034(13)
C114 0.0154(16) 0.0306(18) 0.0277(17) -0.0028(14) 0.0039(13) -0.0023(14)
C115 0.0132(15) 0.0345(19) 0.0276(17) -0.0043(14) -0.0015(13) -0.0034(14)
C116 0.0213(16) 0.0259(18) 0.0247(16) 0.0021(13) 0.0052(13) -0.0030(14)
C117 0.0162(16) 0.0279(18) 0.0315(17) 0.0005(14) 0.0071(14) -0.0008(14)
C118 0.0117(15) 0.0335(19) 0.0322(18) -0.0001(15) 0.0002(13) 0.0018(14)
C119 0.0277(19) 0.031(2) 0.0347(19) -0.0099(15) 0.0028(16) 0.0008(15)
N101 0.0138(13) 0.0312(15) 0.0228(13) 0.0034(11) -0.0011(10) -0.0041(12)
N102 0.0099(13) 0.0425(17) 0.0230(14) 0.0001(13) -0.0001(11) -0.0041(12)
N103 0.0230(15) 0.0468(19) 0.0276(14) -0.0022(13) 0.0065(12) -0.0034(13)
O101 0.0117(10) 0.0438(15) 0.0232(10) -0.0051(11) -0.0009(8) -0.0038(11)
O102 0.0252(12) 0.075(2) 0.0235(11) -0.0009(12) -0.0010(10) -0.0124(13)
O103 0.0249(13) 0.107(3) 0.0297(13) -0.0046(15) 0.0148(11) -0.0082(15)
Fe11 0.0155(2) 0.0149(2) 0.0205(2) 0.0020(2) 0.00168(16) -0.0010(2)
O201 0.0151(12) 0.0388(15) 0.0330(13) 0.0027(11) 0.0000(10) -0.0009(11)

loop_
_atom_type_symbol
_atom_type_description
_atom_type_scat_dispersion_real
_atom_type_scat_dispersion_imag
_atom_type_scat_source
C C 0.0033 0.0016 'International Tables Vol C Tables 4.2.6.8 and 6.1.1.4'
H H 0.0000 0.0000 'International Tables Vol C Tables 4.2.6.8 and 6.1.1.4'
N N 0.0061 0.0033 'International Tables Vol C Tables 4.2.6.8 and 6.1.1.4'
O O 0.0106 0.0060 'International Tables Vol C Tables 4.2.6.8 and 6.1.1.4'
Fe Fe 0.3463 0.8444 'International Tables Vol C Tables 4.2.6.8 and 6.1.1.4'

loop_
_geom_angle_atom_site_label_1
_geom_angle_atom_site_label_2
_geom_angle_atom_site_label_3
_geom_angle
C2 C1 C5 108.3(2)
C2 C1 C11 125.9(3)
C5 C1 C11 125.7(3)
C2 C1 Fe1 70.78(16)
C5 C1 Fe1 69.75(16)
C11 C1 Fe1 125.2(2)
C3 C2 C1 107.2(3)
C3 C2 C19 125.7(3)
C1 C2 C19 127.0(3)
C3 C2 Fe1 69.27(17)
C1 C2 Fe1 68.20(16)
C19 C2 Fe1 129.2(2)
C4 C3 C2 108.4(3)
C4 C3 Fe1 69.27(17)
C2 C3 Fe1 70.01(16)
C4 C3 H3 125.8
C2 C3 H3 125.8
Fe1 C3 H3 126.5
C5 C4 C3 108.3(3)
C5 C4 Fe1 69.46(17)
C3 C4 Fe1 69.93(17)
C5 C4 H4 125.8
C3 C4 H4 125.8
Fe1 C4 H4 126.3
C4 C5 C1 107.7(3)
C4 C5 Fe1 69.81(17)
C1 C5 Fe1 68.91(17)
C4 C5 H5 126.1
C1 C5 H5 126.1
Fe1 C5 H5 126.7
C10 C6 C7 108.1(3)
C10 C6 Fe1 69.67(18)
C7 C6 Fe1 70.04(18)
C10 C6 H6 125.9
C7 C6 H6 125.9
Fe1 C6 H6 125.9
C8 C7 C6 107.5(3)
C8 C7 Fe1 69.80(18)
C6 C7 Fe1 69.26(19)
C8 C7 H7 126.2
C6 C7 H7 126.2
Fe1 C7 H7 126.3
C7 C8 C9 108.4(3)
C7 C8 Fe1 69.74(18)
C9 C8 Fe1 69.92(18)
C7 C8 H8 125.8
C9 C8 H8 125.8
Fe1 C8 H8 126.1
C10 C9 C8 107.6(3)
C10 C9 Fe1 69.19(18)
C8 C9 Fe1 69.52(18)
C10 C9 H9 126.2
C8 C9 H9 126.2
Fe1 C9 H9 126.7
C9 C10 C6 108.3(3)
C9 C10 Fe1 70.42(18)
C6 C10 Fe1 69.65(19)
C9 C10 H10 125.8
C6 C10 H10 125.8
Fe1 C10 H10 125.7
N1 C11 C1 111.0(2)
N1 C11 H11A 109.4
C1 C11 H11A 109.4
N1 C11 H11B 109.4
C1 C11 H11B 109.4
H11A C11 H11B 108.0
O1 C12 N1 124.4(3)
O1 C12 N2 123.2(3)
N1 C12 N2 112.4(2)
C14 C13 N2 125.1(3)
C14 C13 C18 119.4(3)
N2 C13 C18 115.6(3)
C15 C14 C13 119.2(3)
C15 C14 H14 120.4
C13 C14 H14 120.4
C16 C15 C14 120.5(3)
C16 C15 H15 119.7
C14 C15 H15 119.7
C15 C16 C17 121.3(3)
C15 C16 N3 119.8(3)
C17 C16 N3 118.9(3)
C18 C17 C16 117.9(3)
C18 C17 H17 121.0
C16 C17 H17 121.0
C17 C18 C13 121.7(3)
C17 C18 H18 119.2
C13 C18 H18 119.2
C2 C19 H19A 109.5
C2 C19 H19B 109.5
H19A C19 H19B 109.5
C2 C19 H19C 109.5
H19A C19 H19C 109.5
H19B C19 H19C 109.5
C12 N1 C11 124.3(2)
C12 N1 H1 117.9
C11 N1 H1 117.9
C12 N2 C13 130.5(3)
C12 N2 H2 114.7
C13 N2 H2 114.7
O3 N3 O2 122.7(3)
O3 N3 C16 118.8(3)
O2 N3 C16 118.5(3)
C1 Fe1 C5 41.34(12)
C1 Fe1 C4 69.02(12)
C5 Fe1 C4 40.73(12)
C1 Fe1 C6 105.18(13)
C5 Fe1 C6 121.71(13)
C4 Fe1 C6 158.89(14)
C1 Fe1 C10 119.73(13)
C5 Fe1 C10 105.62(14)
C4 Fe1 C10 123.24(13)
C6 Fe1 C10 40.68(13)
C1 Fe1 C3 68.84(12)
C5 Fe1 C3 68.72(12)
C4 Fe1 C3 40.80(12)
C6 Fe1 C3 157.84(14)
C10 Fe1 C3 160.91(13)
C1 Fe1 C7 122.55(12)
C5 Fe1 C7 158.85(14)
C4 Fe1 C7 159.32(13)
C6 Fe1 C7 40.70(14)
C10 Fe1 C7 68.42(14)
C3 Fe1 C7 123.33(14)
C1 Fe1 C8 160.28(13)
C5 Fe1 C8 158.02(13)
C4 Fe1 C8 123.82(12)
C6 Fe1 C8 68.12(13)
C10 Fe1 C8 68.09(14)
C3 Fe1 C8 109.97(12)
C7 Fe1 C8 40.45(12)
C1 Fe1 C9 156.09(13)
C5 Fe1 C9 121.15(13)
C4 Fe1 C9 108.46(13)
C6 Fe1 C9 68.18(13)
C10 Fe1 C9 40.39(13)
C3 Fe1 C9 125.74(12)
C7 Fe1 C9 68.28(13)
C8 Fe1 C9 40.55(13)
C1 Fe1 C2 41.02(11)
C5 Fe1 C2 69.10(12)
C4 Fe1 C2 68.77(12)
C6 Fe1 C2 120.96(13)
C10 Fe1 C2 156.12(12)
C3 Fe1 C2 40.72(11)
C7 Fe1 C2 107.68(13)
C8 Fe1 C2 125.19(13)
C9 Fe1 C2 162.08(12)
C105 C101 C102 107.7(3)
C105 C101 C111 122.9(3)
C102 C101 C111 129.4(3)
C105 C101 Fe11 68.98(17)
C102 C101 Fe11 70.14(16)
C111 C101 Fe11 127.6(2)
C103 C102 C101 106.8(3)
C103 C102 C119 124.9(3)
C101 C102 C119 128.3(3)
C103 C102 Fe11 68.62(17)
C101 C102 Fe11 68.83(16)
C119 C102 Fe11 128.6(2)
C104 C103 C102 109.9(3)
C104 C103 Fe11 70.08(19)
C102 C103 Fe11 70.89(18)
C104 C103 H103 125.1
C102 C103 H103 125.1
Fe11 C103 H103 125.5
C103 C104 C105 107.2(3)
C103 C104 Fe11 69.44(18)
C105 C104 Fe11 69.11(18)
C103 C104 H104 126.4
C105 C104 H104 126.4
Fe11 C104 H104 126.6
C104 C105 C101 108.4(3)
C104 C105 Fe11 69.90(18)
C101 C105 Fe11 70.05(17)
C104 C105 H105 125.8
C101 C105 H105 125.8
Fe11 C105 H105 125.8
C107 C106 C110 108.3(3)
C107 C106 Fe11 69.88(17)
C110 C106 Fe11 69.76(17)
C107 C106 H106 125.9
C110 C106 H106 125.9
Fe11 C106 H106 126.1
C106 C107 C108 108.4(3)
C106 C107 Fe11 69.69(17)
C108 C107 Fe11 69.78(17)
C106 C107 H107 125.8
C108 C107 H107 125.8
Fe11 C107 H107 126.3
C107 C108 C109 107.7(3)
C107 C108 Fe11 69.80(16)
C109 C108 Fe11 69.53(16)
C107 C108 H108 126.1
C109 C108 H108 126.1
Fe11 C108 H108 126.1
C110 C109 C108 107.8(3)
C110 C109 Fe11 69.65(17)
C108 C109 Fe11 69.60(16)
C110 C109 H109 126.1
C108 C109 H109 126.1
Fe11 C109 H109 126.2
C106 C110 C109 107.7(3)
C106 C110 Fe11 69.63(17)
C109 C110 Fe11 69.61(17)
C106 C110 H110 126.2
C109 C110 H110 126.2
Fe11 C110 H110 126.2
N101 C111 C101 112.8(2)
N101 C111 H11C 109.0
C101 C111 H11C 109.0
N101 C111 H11D 109.0
C101 C111 H11D 109.0
H11C C111 H11D 107.8
O101 C112 N101 123.0(3)
O101 C112 N102 123.1(3)
N101 C112 N102 113.9(2)
C114 C113 N102 124.8(3)
C114 C113 C118 119.1(3)
N102 C113 C118 116.1(3)
C115 C114 C113 119.8(3)
C115 C114 H114 120.1
C113 C114 H114 120.1
C116 C115 C114 119.8(3)
C116 C115 H115 120.1
C114 C115 H115 120.1
C115 C116 C117 121.3(3)
C115 C116 N103 119.5(3)
C117 C116 N103 119.1(3)
C118 C117 C116 118.8(3)
C118 C117 H117 120.6
C116 C117 H117 120.6
C117 C118 C113 121.2(3)
C117 C118 H118 119.4
C113 C118 H118 119.4
C102 C119 H11E 109.5
C102 C119 H11F 109.5
H11E C119 H11F 109.5
C102 C119 H11G 109.5
H11E C119 H11G 109.5
H11F C119 H11G 109.5
C112 N101 C111 122.2(2)
C112 N101 H101 118.9
C111 N101 H101 118.9
C112 N102 C113 128.1(2)
C112 N102 H102 116.0
C113 N102 H102 116.0
O102 N103 O103 122.6(3)
O102 N103 C116 118.8(3)
O103 N103 C116 118.6(3)
C105 Fe11 C103 68.36(13)
C105 Fe11 C104 40.99(13)
C103 Fe11 C104 40.48(13)
C105 Fe11 C101 40.97(12)
C103 Fe11 C101 68.46(12)
C104 Fe11 C101 68.96(12)
C105 Fe11 C106 128.27(13)
C103 Fe11 C106 153.53(13)
C104 Fe11 C106 165.41(14)
C101 Fe11 C106 109.21(12)
C105 Fe11 C109 119.71(13)
C103 Fe11 C109 125.26(12)
C104 Fe11 C109 106.87(12)
C101 Fe11 C109 155.00(12)
C106 Fe11 C109 68.31(12)
C105 Fe11 C110 108.98(14)
C103 Fe11 C110 163.55(13)
C104 Fe11 C110 126.93(13)
C101 Fe11 C110 120.95(12)
C106 Fe11 C110 40.61(12)
C109 Fe11 C110 40.74(12)
C105 Fe11 C108 153.36(12)
C103 Fe11 C108 106.10(13)
C104 Fe11 C108 117.83(12)
C101 Fe11 C108 163.34(12)
C106 Fe11 C108 68.21(12)
C109 Fe11 C108 40.88(12)
C110 Fe11 C108 68.59(13)
C105 Fe11 C107 165.39(12)
C103 Fe11 C107 118.49(13)
C104 Fe11 C107 152.18(13)
C101 Fe11 C107 127.04(12)
C106 Fe11 C107 40.43(12)
C109 Fe11 C107 68.27(12)
C110 Fe11 C107 68.26(13)
C108 Fe11 C107 40.42(11)
C105 Fe11 C102 68.85(13)
C103 Fe11 C102 40.49(12)
C104 Fe11 C102 68.64(13)
C101 Fe11 C102 41.03(12)
C106 Fe11 C102 120.15(12)
C109 Fe11 C102 162.37(12)
C110 Fe11 C102 155.22(13)
C108 Fe11 C102 124.80(12)
C107 Fe11 C102 107.28(12)
H21A O201 H21B 105(3)

loop_
_geom_bond_atom_site_label_1
_geom_bond_atom_site_label_2
_geom_bond_distance
C1 C2 1.428(4)
C1 C5 1.430(4)
C1 C11 1.503(4)
C1 Fe1 2.020(3)
C2 C3 1.426(4)
C2 C19 1.496(4)
C2 Fe1 2.054(3)
C3 C4 1.422(4)
C3 Fe1 2.044(3)
C3 H3 0.9500
C4 C5 1.415(4)
C4 Fe1 2.035(3)
C4 H4 0.9500
C5 Fe1 2.031(3)
C5 H5 0.9500
C6 C10 1.415(5)
C6 C7 1.419(5)
C6 Fe1 2.036(3)
C6 H6 0.9500
C7 C8 1.415(4)
C7 Fe1 2.046(3)
C7 H7 0.9500
C8 C9 1.420(5)
C8 Fe1 2.047(3)
C8 H8 0.9500
C9 C10 1.411(4)
C9 Fe1 2.052(3)
C9 H9 0.9500
C10 Fe1 2.036(3)
C10 H10 0.9500
C11 N1 1.465(4)
C11 H11A 0.9900
C11 H11B 0.9900
C12 O1 1.237(3)
C12 N1 1.345(4)
C12 N2 1.381(4)
C13 C14 1.391(4)
C13 N2 1.395(4)
C13 C18 1.395(4)
C14 C15 1.382(4)
C14 H14 0.9500
C15 C16 1.375(4)
C15 H15 0.9500
C16 C17 1.391(4)
C16 N3 1.461(4)
C17 C18 1.376(4)
C17 H17 0.9500
C18 H18 0.9500
C19 H19A 0.9800
C19 H19B 0.9800
C19 H19C 0.9800
N1 H1 0.8800
N2 H2 0.8800
N3 O3 1.227(3)
N3 O2 1.232(3)
C101 C105 1.426(4)
C101 C102 1.439(4)
C101 C111 1.501(4)
C101 Fe11 2.044(3)
C102 C103 1.417(4)
C102 C119 1.510(4)
C102 Fe11 2.062(3)
C103 C104 1.409(5)
C103 Fe11 2.032(3)
C103 H103 0.9500
C104 C105 1.425(5)
C104 Fe11 2.041(3)
C104 H104 0.9500
C105 Fe11 2.030(3)
C105 H105 0.9500
C106 C107 1.415(4)
C106 C110 1.421(4)
C106 Fe11 2.046(3)
C106 H106 0.9500
C107 C108 1.416(4)
C107 Fe11 2.049(3)
C107 H107 0.9500
C108 C109 1.430(4)
C108 Fe11 2.049(3)
C108 H108 0.9500
C109 C110 1.426(4)
C109 Fe11 2.048(3)
C109 H109 0.9500
C110 Fe11 2.048(3)
C110 H110 0.9500
C111 N101 1.457(4)
C111 H11C 0.9900
C111 H11D 0.9900
C112 O101 1.236(3)
C112 N101 1.344(4)
C112 N102 1.376(4)
C113 C114 1.392(4)
C113 N102 1.392(4)
C113 C118 1.401(4)
C114 C115 1.380(4)
C114 H114 0.9500
C115 C116 1.379(4)
C115 H115 0.9500
C116 C117 1.385(4)
C116 N103 1.460(4)
C117 C118 1.365(4)
C117 H117 0.9500
C118 H118 0.9500
C119 H11E 0.9800
C119 H11F 0.9800
C119 H11G 0.9800
N101 H101 0.8800
N102 H102 0.8800
N103 O102 1.228(3)
N103 O103 1.230(3)
O201 H21A 0.882(18)
O201 H21B 0.889(18)

loop_
_geom_hbond_atom_site_label_D
_geom_hbond_atom_site_label_H
_geom_hbond_atom_site_label_A
_geom_hbond_distance_DH
_geom_hbond_distance_HA
_geom_hbond_distance_DA
_geom_hbond_angle_DHA
_geom_hbond_site_symmetry_A
N1 H1 O101 0.88 2.09 2.907(3) 153.4 .
N2 H2 O101 0.88 1.98 2.824(3) 161.2 .
N101 H101 O201 0.88 2.38 3.133(3) 144.0 .
N102 H102 O201 0.88 1.95 2.811(3) 165.4 .
O201 H21A O102 0.882(18) 2.49(3) 3.122(4) 129(3) 2_646
O201 H21B O1 0.889(18) 1.85(2) 2.724(3) 167(4) 1_455

loop_
_geom_torsion_atom_site_label_1
_geom_torsion_atom_site_label_2
_geom_torsion_atom_site_label_3
_geom_torsion_atom_site_label_4
_geom_torsion
C5 C1 C2 C3 1.4(3)
C11 C1 C2 C3 -178.5(3)
Fe1 C1 C2 C3 -58.5(2)
C5 C1 C2 C19 -176.7(3)
C11 C1 C2 C19 3.4(5)
Fe1 C1 C2 C19 123.4(3)
C5 C1 C2 Fe1 59.9(2)
C11 C1 C2 Fe1 -120.0(3)
C1 C2 C3 C4 -1.0(3)
C19 C2 C3 C4 177.1(3)
Fe1 C2 C3 C4 -58.8(2)
C1 C2 C3 Fe1 57.8(2)
C19 C2 C3 Fe1 -124.1(3)
C2 C3 C4 C5 0.2(3)
Fe1 C3 C4 C5 -59.0(2)
C2 C3 C4 Fe1 59.3(2)
C3 C4 C5 C1 0.7(3)
Fe1 C4 C5 C1 -58.7(2)
C3 C4 C5 Fe1 59.3(2)
C2 C1 C5 C4 -1.3(3)
C11 C1 C5 C4 178.6(3)
Fe1 C1 C5 C4 59.2(2)
C2 C1 C5 Fe1 -60.5(2)
C11 C1 C5 Fe1 119.4(3)
C10 C6 C7 C8 0.1(4)
Fe1 C6 C7 C8 59.5(2)
C10 C6 C7 Fe1 -59.5(2)
C6 C7 C8 C9 0.2(4)
Fe1 C7 C8 C9 59.4(2)
C6 C7 C8 Fe1 -59.2(2)
C7 C8 C9 C10 -0.4(4)
Fe1 C8 C9 C10 58.9(2)
C7 C8 C9 Fe1 -59.3(2)
C8 C9 C10 C6 0.5(4)
Fe1 C9 C10 C6 59.6(2)
C8 C9 C10 Fe1 -59.1(2)
C7 C6 C10 C9 -0.3(4)
Fe1 C6 C10 C9 -60.0(2)
C7 C6 C10 Fe1 59.7(2)
C2 C1 C11 N1 -85.4(4)
C5 C1 C11 N1 94.7(3)
Fe1 C1 C11 N1 -176.2(2)
N2 C13 C14 C15 177.4(3)
C18 C13 C14 C15 -1.0(4)
C13 C14 C15 C16 0.5(4)
C14 C15 C16 C17 0.1(4)
C14 C15 C16 N3 -179.5(3)
C15 C16 C17 C18 -0.3(4)
N3 C16 C17 C18 179.4(3)
C16 C17 C18 C13 -0.2(4)
C14 C13 C18 C17 0.9(5)
N2 C13 C18 C17 -177.7(3)
O1 C12 N1 C11 1.4(5)
N2 C12 N1 C11 179.6(2)
C1 C11 N1 C12 -135.6(3)
O1 C12 N2 C13 2.6(5)
N1 C12 N2 C13 -175.5(3)
C14 C13 N2 C12 -4.4(5)
C18 C13 N2 C12 174.1(3)
C15 C16 N3 O3 -2.8(4)
C17 C16 N3 O3 177.5(3)
C15 C16 N3 O2 177.1(3)
C17 C16 N3 O2 -2.6(4)
C2 C1 Fe1 C5 118.9(2)
C11 C1 Fe1 C5 -120.1(3)
C2 C1 Fe1 C4 81.37(18)
C5 C1 Fe1 C4 -37.55(18)
C11 C1 Fe1 C4 -157.7(3)
C2 C1 Fe1 C6 -120.01(19)
C5 C1 Fe1 C6 121.07(19)
C11 C1 Fe1 C6 1.0(3)
C2 C1 Fe1 C10 -161.43(17)
C5 C1 Fe1 C10 79.7(2)
C11 C1 Fe1 C10 -40.5(3)
C2 C1 Fe1 C3 37.51(17)
C5 C1 Fe1 C3 -81.42(19)
C11 C1 Fe1 C3 158.5(3)
C2 C1 Fe1 C7 -79.4(2)
C5 C1 Fe1 C7 161.7(2)
C11 C1 Fe1 C7 41.6(3)
C2 C1 Fe1 C8 -52.8(4)
C5 C1 Fe1 C8 -171.7(3)
C11 C1 Fe1 C8 68.2(5)
C2 C1 Fe1 C9 169.7(3)
C5 C1 Fe1 C9 50.8(4)
C11 C1 Fe1 C9 -69.3(4)
C5 C1 Fe1 C2 -118.9(2)
C11 C1 Fe1 C2 121.0(3)
C4 C5 Fe1 C1 -119.3(3)
C1 C5 Fe1 C4 119.3(3)
C4 C5 Fe1 C6 164.37(19)
C1 C5 Fe1 C6 -76.3(2)
C4 C5 Fe1 C10 123.21(19)
C1 C5 Fe1 C10 -117.50(19)
C4 C5 Fe1 C3 -37.56(18)
C1 C5 Fe1 C3 81.74(19)
C4 C5 Fe1 C7 -166.4(3)
C1 C5 Fe1 C7 -47.1(4)
C4 C5 Fe1 C8 53.2(4)
C1 C5 Fe1 C8 172.5(3)
C4 C5 Fe1 C9 82.2(2)
C1 C5 Fe1 C9 -158.46(18)
C4 C5 Fe1 C2 -81.34(19)
C1 C5 Fe1 C2 37.95(17)
C5 C4 Fe1 C1 38.10(18)
C3 C4 Fe1 C1 -81.52(18)
C3 C4 Fe1 C5 -119.6(2)
C5 C4 Fe1 C6 -39.5(4)
C3 C4 Fe1 C6 -159.1(3)
C5 C4 Fe1 C10 -74.5(2)
C3 C4 Fe1 C10 165.92(17)
C5 C4 Fe1 C3 119.6(2)
C5 C4 Fe1 C7 166.1(3)
C3 C4 Fe1 C7 46.5(4)
C5 C4 Fe1 C8 -158.84(19)
C3 C4 Fe1 C8 81.5(2)
C5 C4 Fe1 C9 -116.62(19)
C3 C4 Fe1 C9 123.76(18)
C5 C4 Fe1 C2 82.21(19)
C3 C4 Fe1 C2 -37.41(17)
C10 C6 Fe1 C1 -118.2(2)
C7 C6 Fe1 C1 122.6(2)
C10 C6 Fe1 C5 -76.5(2)
C7 C6 Fe1 C5 164.33(19)
C10 C6 Fe1 C4 -47.3(4)
C7 C6 Fe1 C4 -166.5(3)
C7 C6 Fe1 C10 -119.2(3)
C10 C6 Fe1 C3 170.8(3)
C7 C6 Fe1 C3 51.6(4)
C10 C6 Fe1 C7 119.2(3)
C10 C6 Fe1 C8 81.4(2)
C7 C6 Fe1 C8 -37.77(19)
C10 C6 Fe1 C9 37.5(2)
C7 C6 Fe1 C9 -81.6(2)
C10 C6 Fe1 C2 -159.71(19)
C7 C6 Fe1 C2 81.1(2)
C9 C10 Fe1 C1 -162.45(19)
C6 C10 Fe1 C1 78.4(2)
C9 C10 Fe1 C5 -120.0(2)
C6 C10 Fe1 C5 120.8(2)
C9 C10 Fe1 C4 -79.3(2)
C6 C10 Fe1 C4 161.55(19)
C9 C10 Fe1 C6 119.2(3)
C9 C10 Fe1 C3 -50.2(5)
C6 C10 Fe1 C3 -169.4(4)
C9 C10 Fe1 C7 81.4(2)
C6 C10 Fe1 C7 -37.8(2)
C9 C10 Fe1 C8 37.7(2)
C6 C10 Fe1 C8 -81.5(2)
C6 C10 Fe1 C9 -119.2(3)
C9 C10 Fe1 C2 166.5(3)
C6 C10 Fe1 C2 47.3(4)
C4 C3 Fe1 C1 82.00(18)
C2 C3 Fe1 C1 -37.77(17)
C4 C3 Fe1 C5 37.50(17)
C2 C3 Fe1 C5 -82.28(18)
C2 C3 Fe1 C4 -119.8(2)
C4 C3 Fe1 C6 160.1(3)
C2 C3 Fe1 C6 40.3(4)
C4 C3 Fe1 C10 -38.5(5)
C2 C3 Fe1 C10 -158.3(4)
C4 C3 Fe1 C7 -162.15(17)
C2 C3 Fe1 C7 78.1(2)
C4 C3 Fe1 C8 -119.04(18)
C2 C3 Fe1 C8 121.18(18)
C4 C3 Fe1 C9 -76.3(2)
C2 C3 Fe1 C9 163.92(18)
C4 C3 Fe1 C2 119.8(2)
C8 C7 Fe1 C1 166.55(18)
C6 C7 Fe1 C1 -74.6(2)
C8 C7 Fe1 C5 -158.4(3)
C6 C7 Fe1 C5 -39.6(5)
C8 C7 Fe1 C4 47.3(4)
C6 C7 Fe1 C4 166.2(3)
C8 C7 Fe1 C6 -118.8(3)
C8 C7 Fe1 C10 -81.1(2)
C6 C7 Fe1 C10 37.7(2)
C8 C7 Fe1 C3 81.9(2)
C6 C7 Fe1 C3 -159.27(19)
C6 C7 Fe1 C8 118.8(3)
C8 C7 Fe1 C9 -37.50(19)
C6 C7 Fe1 C9 81.4(2)
C8 C7 Fe1 C2 123.94(19)
C6 C7 Fe1 C2 -117.2(2)
C7 C8 Fe1 C1 -35.5(4)
C9 C8 Fe1 C1 -155.1(3)
C7 C8 Fe1 C5 159.2(3)
C9 C8 Fe1 C5 39.7(4)
C7 C8 Fe1 C4 -161.79(19)
C9 C8 Fe1 C4 78.7(2)
C7 C8 Fe1 C6 38.0(2)
C9 C8 Fe1 C6 -81.6(2)
C7 C8 Fe1 C10 82.0(2)
C9 C8 Fe1 C10 -37.57(18)
C7 C8 Fe1 C3 -118.4(2)
C9 C8 Fe1 C3 122.09(19)
C9 C8 Fe1 C7 -119.6(3)
C7 C8 Fe1 C9 119.6(3)
C7 C8 Fe1 C2 -75.3(2)
C9 C8 Fe1 C2 165.16(17)
C10 C9 Fe1 C1 40.3(4)
C8 C9 Fe1 C1 159.5(3)
C10 C9 Fe1 C5 77.0(2)
C8 C9 Fe1 C5 -163.80(17)
C10 C9 Fe1 C4 120.0(2)
C8 C9 Fe1 C4 -120.83(18)
C10 C9 Fe1 C6 -37.8(2)
C8 C9 Fe1 C6 81.4(2)
C8 C9 Fe1 C10 119.2(3)
C10 C9 Fe1 C3 161.98(19)
C8 C9 Fe1 C3 -78.8(2)
C10 C9 Fe1 C7 -81.8(2)
C8 C9 Fe1 C7 37.41(18)
C10 C9 Fe1 C8 -119.2(3)
C10 C9 Fe1 C2 -162.1(4)
C8 C9 Fe1 C2 -42.9(5)
C3 C2 Fe1 C1 119.5(2)
C19 C2 Fe1 C1 -120.7(3)
C3 C2 Fe1 C5 81.26(19)
C1 C2 Fe1 C5 -38.23(17)
C19 C2 Fe1 C5 -158.9(3)
C3 C2 Fe1 C4 37.47(18)
C1 C2 Fe1 C4 -82.03(18)
C19 C2 Fe1 C4 157.3(3)
C3 C2 Fe1 C6 -163.46(19)
C1 C2 Fe1 C6 77.0(2)
C19 C2 Fe1 C6 -43.7(3)
C3 C2 Fe1 C10 162.6(3)
C1 C2 Fe1 C10 43.1(4)
C19 C2 Fe1 C10 -77.6(4)
C1 C2 Fe1 C3 -119.5(2)
C19 C2 Fe1 C3 119.8(3)
C3 C2 Fe1 C7 -120.90(19)
C1 C2 Fe1 C7 119.60(18)
C19 C2 Fe1 C7 -1.1(3)
C3 C2 Fe1 C8 -79.7(2)
C1 C2 Fe1 C8 160.80(17)
C19 C2 Fe1 C8 40.1(3)
C3 C2 Fe1 C9 -46.9(5)
C1 C2 Fe1 C9 -166.4(4)
C19 C2 Fe1 C9 72.9(5)
C105 C101 C102 C103 0.7(3)
C111 C101 C102 C103 178.8(3)
Fe11 C101 C102 C103 -58.3(2)
C105 C101 C102 C119 -177.9(3)
C111 C101 C102 C119 0.2(5)
Fe11 C101 C102 C119 123.1(3)
C105 C101 C102 Fe11 59.0(2)
C111 C101 C102 Fe11 -122.9(3)
C101 C102 C103 C104 -1.0(3)
C119 C102 C103 C104 177.6(3)
Fe11 C102 C103 C104 -59.4(2)
C101 C102 C103 Fe11 58.4(2)
C119 C102 C103 Fe11 -122.9(3)
C102 C103 C104 C105 0.9(4)
Fe11 C103 C104 C105 -59.0(2)
C102 C103 C104 Fe11 59.9(2)
C103 C104 C105 C101 -0.5(4)
Fe11 C104 C105 C101 -59.7(2)
C103 C104 C105 Fe11 59.2(2)
C102 C101 C105 C104 -0.1(3)
C111 C101 C105 C104 -178.3(3)
Fe11 C101 C105 C104 59.6(2)
C102 C101 C105 Fe11 -59.7(2)
C111 C101 C105 Fe11 122.1(3)
C110 C106 C107 C108 -0.2(3)
Fe11 C106 C107 C108 59.2(2)
C110 C106 C107 Fe11 -59.4(2)
C106 C107 C108 C109 0.2(3)
Fe11 C107 C108 C109 59.4(2)
C106 C107 C108 Fe11 -59.2(2)
C107 C108 C109 C110 -0.2(3)
Fe11 C108 C109 C110 59.4(2)
C107 C108 C109 Fe11 -59.57(19)
C107 C106 C110 C109 0.0(3)
Fe11 C106 C110 C109 -59.4(2)
C107 C106 C110 Fe11 59.5(2)
C108 C109 C110 C106 0.1(3)
Fe11 C109 C110 C106 59.4(2)
C108 C109 C110 Fe11 -59.3(2)
C105 C101 C111 N101 -148.1(3)
C102 C101 C111 N101 34.1(4)
Fe11 C101 C111 N101 -60.4(3)
N102 C113 C114 C115 -179.0(3)
C118 C113 C114 C115 0.9(5)
C113 C114 C115 C116 -1.5(5)
C114 C115 C116 C117 1.3(5)
C114 C115 C116 N103 -177.4(3)
C115 C116 C117 C118 -0.6(5)
N103 C116 C117 C118 178.1(3)
C116 C117 C118 C113 0.0(5)
C114 C113 C118 C117 -0.1(5)
N102 C113 C118 C117 179.7(3)
O101 C112 N101 C111 -12.6(5)
N102 C112 N101 C111 167.7(3)
C101 C111 N101 C112 -131.9(3)
O101 C112 N102 C113 -0.8(5)
N101 C112 N102 C113 178.9(3)
C114 C113 N102 C112 -9.4(5)
C118 C113 N102 C112 170.8(3)
C115 C116 N103 O102 3.3(5)
C117 C116 N103 O102 -175.5(3)
C115 C116 N103 O103 -178.0(3)
C117 C116 N103 O103 3.3(5)
C104 C105 Fe11 C103 -37.72(19)
C101 C105 Fe11 C103 81.64(19)
C101 C105 Fe11 C104 119.4(3)
C104 C105 Fe11 C101 -119.4(3)
C104 C105 Fe11 C106 166.26(19)
C101 C105 Fe11 C106 -74.4(2)
C104 C105 Fe11 C109 81.5(2)
C101 C105 Fe11 C109 -159.11(17)
C104 C105 Fe11 C110 124.95(19)
C101 C105 Fe11 C110 -115.69(18)
C104 C105 Fe11 C108 45.1(4)
C101 C105 Fe11 C108 164.4(3)
C104 C105 Fe11 C107 -158.5(5)
C101 C105 Fe11 C107 -39.2(6)
C104 C105 Fe11 C102 -81.4(2)
C101 C105 Fe11 C102 38.00(18)
C104 C103 Fe11 C105 38.19(18)
C102 C103 Fe11 C105 -82.34(19)
C102 C103 Fe11 C104 -120.5(3)
C104 C103 Fe11 C101 82.41(19)
C102 C103 Fe11 C101 -38.12(18)
C104 C103 Fe11 C106 172.5(2)
C102 C103 Fe11 C106 51.9(3)
C104 C103 Fe11 C109 -73.7(2)
C102 C103 Fe11 C109 165.79(17)
C104 C103 Fe11 C110 -45.6(5)
C102 C103 Fe11 C110 -166.1(4)
C104 C103 Fe11 C108 -114.24(18)
C102 C103 Fe11 C108 125.23(18)
C104 C103 Fe11 C107 -156.08(18)
C102 C103 Fe11 C107 83.4(2)
C104 C103 Fe11 C102 120.5(3)
C103 C104 Fe11 C105 -118.8(3)
C105 C104 Fe11 C103 118.8(3)
C103 C104 Fe11 C101 -81.07(19)
C105 C104 Fe11 C101 37.75(18)
C103 C104 Fe11 C106 -166.6(4)
C105 C104 Fe11 C106 -47.8(5)
C103 C104 Fe11 C109 125.03(18)
C105 C104 Fe11 C109 -116.15(19)
C103 C104 Fe11 C110 165.3(2)
C105 C104 Fe11 C110 -75.8(2)
C103 C104 Fe11 C108 82.2(2)
C105 C104 Fe11 C108 -158.97(18)
C103 C104 Fe11 C107 49.8(3)
C105 C104 Fe11 C107 168.6(2)
C103 C104 Fe11 C102 -36.91(18)
C105 C104 Fe11 C102 81.91(19)
C102 C101 Fe11 C105 119.0(3)
C111 C101 Fe11 C105 -116.1(3)
C105 C101 Fe11 C103 -81.4(2)
C102 C101 Fe11 C103 37.64(18)
C111 C101 Fe11 C103 162.6(3)
C105 C101 Fe11 C104 -37.8(2)
C102 C101 Fe11 C104 81.2(2)
C111 C101 Fe11 C104 -153.8(3)
C105 C101 Fe11 C106 126.80(19)
C102 C101 Fe11 C106 -114.20(19)
C111 C101 Fe11 C106 10.7(3)
C105 C101 Fe11 C109 47.1(4)
C102 C101 Fe11 C109 166.1(3)
C111 C101 Fe11 C109 -69.0(4)
C105 C101 Fe11 C110 83.6(2)
C102 C101 Fe11 C110 -157.45(18)
C111 C101 Fe11 C110 -32.5(3)
C105 C101 Fe11 C108 -155.1(4)
C102 C101 Fe11 C108 -36.1(5)
C111 C101 Fe11 C108 88.8(5)
C105 C101 Fe11 C107 168.48(19)
C102 C101 Fe11 C107 -72.5(2)
C111 C101 Fe11 C107 52.4(3)
C105 C101 Fe11 C102 -119.0(3)
C111 C101 Fe11 C102 124.9(3)
C107 C106 Fe11 C105 167.04(18)
C110 C106 Fe11 C105 -73.5(2)
C107 C106 Fe11 C103 45.0(3)
C110 C106 Fe11 C103 164.4(3)
C107 C106 Fe11 C104 -154.7(4)
C110 C106 Fe11 C104 -35.3(5)
C107 C106 Fe11 C101 125.08(18)
C110 C106 Fe11 C101 -115.49(19)
C107 C106 Fe11 C109 -81.51(19)
C110 C106 Fe11 C109 37.92(19)
C107 C106 Fe11 C110 -119.4(3)
C107 C106 Fe11 C108 -37.35(17)
C110 C106 Fe11 C108 82.08(19)
C110 C106 Fe11 C107 119.4(3)
C107 C106 Fe11 C102 81.2(2)
C110 C106 Fe11 C102 -159.32(18)
C110 C109 Fe11 C105 84.9(2)
C108 C109 Fe11 C105 -155.97(18)
C110 C109 Fe11 C103 168.21(19)
C108 C109 Fe11 C103 -72.7(2)
C110 C109 Fe11 C104 127.6(2)
C108 C109 Fe11 C104 -113.28(19)
C110 C109 Fe11 C101 51.3(4)
C108 C109 Fe11 C101 170.5(3)
C110 C109 Fe11 C106 -37.81(18)
C108 C109 Fe11 C106 81.3(2)
C108 C109 Fe11 C110 119.1(3)
C110 C109 Fe11 C108 -119.1(3)
C110 C109 Fe11 C107 -81.5(2)
C108 C109 Fe11 C107 37.65(18)
C110 C109 Fe11 C102 -160.0(4)
C108 C109 Fe11 C102 -40.9(5)
C106 C110 Fe11 C105 127.23(19)
C109 C110 Fe11 C105 -113.82(19)
C106 C110 Fe11 C103 -155.0(4)
C109 C110 Fe11 C103 -36.1(6)
C106 C110 Fe11 C104 169.50(18)
C109 C110 Fe11 C104 -71.5(2)
C106 C110 Fe11 C101 83.7(2)
C109 C110 Fe11 C101 -157.37(18)
C109 C110 Fe11 C106 118.9(3)
C106 C110 Fe11 C109 -118.9(3)
C106 C110 Fe11 C108 -81.07(19)
C109 C110 Fe11 C108 37.88(18)
C106 C110 Fe11 C107 -37.45(18)
C109 C110 Fe11 C107 81.5(2)
C106 C110 Fe11 C102 46.8(4)
C109 C110 Fe11 C102 165.7(3)
C107 C108 Fe11 C105 171.0(3)
C109 C108 Fe11 C105 52.1(4)
C107 C108 Fe11 C103 -115.3(2)
C109 C108 Fe11 C103 125.78(19)
C107 C108 Fe11 C104 -157.29(19)
C109 C108 Fe11 C104 83.8(2)
C107 C108 Fe11 C101 -46.9(5)
C109 C108 Fe11 C101 -165.8(4)
C107 C108 Fe11 C106 37.36(18)
C109 C108 Fe11 C106 -81.6(2)
C107 C108 Fe11 C109 118.9(3)
C107 C108 Fe11 C110 81.2(2)
C109 C108 Fe11 C110 -37.76(18)
C109 C108 Fe11 C107 -118.9(3)
C107 C108 Fe11 C102 -75.0(2)
C109 C108 Fe11 C102 166.02(17)
C106 C107 Fe11 C105 -44.2(6)
C108 C107 Fe11 C105 -163.9(5)
C106 C107 Fe11 C103 -158.98(18)
C108 C107 Fe11 C103 81.3(2)
C106 C107 Fe11 C104 166.7(2)
C108 C107 Fe11 C104 47.0(3)
C106 C107 Fe11 C101 -75.5(2)
C108 C107 Fe11 C101 164.80(18)
C108 C107 Fe11 C106 -119.7(3)
C106 C107 Fe11 C109 81.63(19)
C108 C107 Fe11 C109 -38.06(18)
C106 C107 Fe11 C110 37.61(18)
C108 C107 Fe11 C110 -82.07(19)
C106 C107 Fe11 C108 119.7(3)
C106 C107 Fe11 C102 -116.49(18)
C108 C107 Fe11 C102 123.82(19)
C103 C102 Fe11 C105 81.0(2)
C101 C102 Fe11 C105 -37.95(18)
C119 C102 Fe11 C105 -160.7(3)
C101 C102 Fe11 C103 -119.0(3)
C119 C102 Fe11 C103 118.2(4)
C103 C102 Fe11 C104 36.90(18)
C101 C102 Fe11 C104 -82.08(19)
C119 C102 Fe11 C104 155.1(3)
C103 C102 Fe11 C101 119.0(3)
C119 C102 Fe11 C101 -122.8(4)
C103 C102 Fe11 C106 -156.06(19)
C101 C102 Fe11 C106 85.0(2)
C119 C102 Fe11 C106 -37.8(3)
C103 C102 Fe11 C109 -41.4(5)
C101 C102 Fe11 C109 -160.4(4)
C119 C102 Fe11 C109 76.8(5)
C103 C102 Fe11 C110 170.7(3)
C101 C102 Fe11 C110 51.7(4)
C119 C102 Fe11 C110 -71.1(4)
C103 C102 Fe11 C108 -72.9(2)
C101 C102 Fe11 C108 168.12(17)
C119 C102 Fe11 C108 45.3(3)
C103 C102 Fe11 C107 -113.89(19)
C101 C102 Fe11 C107 127.12(18)
C119 C102 Fe11 C107 4.3(3)
